data_7038002
loop_
_publ_author_name
'Abebayehu, Abeje'
'Park, Dowoo'
'Hwang, Seonah'
'Dutta, Ranjan'
'Lee, Chang-Hee'

_publ_section_title
;
 Synthesis and spectroscopic behaviour of metal complexes of
 meso-alkylidenyl carbaporphyrinoids and their expanded analogues.
;
_journal_issue 7
_journal_name_full 'Dalton transactions (Cambridge, England : 2003)'
_journal_page_first 3093
_journal_page_last 3101
_journal_paper_doi 10.1039/c5dt04566e
_journal_volume 45
_journal_year 2016
_chemical_formula_sum 'C96 H23 F20 N6 O17.5 Pd2'
_chemical_formula_weight 2133.00
_chemical_name_systematic
; 
 ? 
;
_space_group_IT_number 9
_symmetry_cell_setting monoclinic
_symmetry_space_group_name_Hall 'C -2yc'
_symmetry_space_group_name_H-M 'C 1 c 1'
_atom_sites_solution_hydrogens geom
_atom_sites_solution_primary direct
_atom_sites_solution_secondary difmap
_audit_creation_method SHELXL-97
_audit_update_record
;
2015-08-26 deposited with the CCDC.
2015-12-30 downloaded from the CCDC.
;
_cell_angle_alpha 90.00
_cell_angle_beta 94.81(3)
_cell_angle_gamma 90.00
_cell_formula_units_Z 4
_cell_length_a 17.137(3)
_cell_length_b 24.199(5)
_cell_length_c 23.303(5)
_cell_measurement_temperature 170(2)
_cell_volume 9630(3)
_computing_cell_refinement 'Bruker SMART'
_computing_data_collection 'Bruker SMART'
_computing_data_reduction 'Bruker SAINT'
_computing_molecular_graphics 'Bruker SHELXTL'
_computing_publication_material 'Bruker SHELXTL'
_computing_structure_refinement 'SHELXL-97 (Sheldrick, 2008)'
_computing_structure_solution 'SHELXS-97 (Sheldrick, 2008)'
_diffrn_ambient_temperature 170(2)
_diffrn_measured_fraction_theta_full 0.990
_diffrn_measured_fraction_theta_max 0.990
_diffrn_measurement_device_type 'CCD area detector'
_diffrn_measurement_method 'phi and omega scans'
_diffrn_radiation_monochromator graphite
_diffrn_radiation_source 'fine-focus sealed tube'
_diffrn_radiation_type MoK\a
_diffrn_radiation_wavelength 0.71073
_diffrn_reflns_av_R_equivalents 0.0983
_diffrn_reflns_av_sigmaI/netI 0.1532
_diffrn_reflns_limit_h_max 21
_diffrn_reflns_limit_h_min -11
_diffrn_reflns_limit_k_max 29
_diffrn_reflns_limit_k_min -29
_diffrn_reflns_limit_l_max 26
_diffrn_reflns_limit_l_min -28
_diffrn_reflns_number 26742
_diffrn_reflns_theta_full 26.00
_diffrn_reflns_theta_max 26.00
_diffrn_reflns_theta_min 1.65
_exptl_absorpt_coefficient_mu 0.480
_exptl_absorpt_correction_T_max 0.986
_exptl_absorpt_correction_T_min 0.983
_exptl_absorpt_correction_type multi-scan
_exptl_absorpt_process_details '(SADABS; Bruker, 1997)'
_exptl_crystal_colour dark
_exptl_crystal_density_diffrn 1.471
_exptl_crystal_density_method 'not measured'
_exptl_crystal_description needle
_exptl_crystal_F_000 4212
_exptl_crystal_size_max 0.15
_exptl_crystal_size_mid 0.03
_exptl_crystal_size_min 0.03
_refine_diff_density_max 1.196
_refine_diff_density_min -0.690
_refine_diff_density_rms 0.126
_refine_ls_abs_structure_details 'Flack H D (1983), Acta Cryst. A39, 876-881'
_refine_ls_abs_structure_Flack 0.15(9)
_refine_ls_extinction_method none
_refine_ls_goodness_of_fit_ref 0.984
_refine_ls_hydrogen_treatment constr
_refine_ls_matrix_type full
_refine_ls_number_parameters 1278
_refine_ls_number_reflns 12070
_refine_ls_number_restraints 332
_refine_ls_restrained_S_all 0.971
_refine_ls_R_factor_all 0.1210
_refine_ls_R_factor_gt 0.0712
_refine_ls_shift/su_max 0.007
_refine_ls_shift/su_mean 0.001
_refine_ls_structure_factor_coef Fsqd
_refine_ls_weighting_details 'calc w=1/[\s^2^(Fo^2^)+(0.0889P)^2^+0.0000P] where P=(Fo^2^+2Fc^2^)/3'
_refine_ls_weighting_scheme calc
_refine_ls_wR_factor_gt 0.1728
_refine_ls_wR_factor_ref 0.2045
_reflns_number_gt 7388
_reflns_number_total 12070
_reflns_threshold_expression >2sigma(I)
_cod_data_source_file c5dt04566e2.cif
_cod_data_source_block ye63sadcc
_cod_depositor_comments
;
The following automatic conversions were performed:

'_symmetry_cell_setting' value 'Monoclinic' changed to 'monoclinic'
according to
/usr/data/users/saulius/crontab/automatic-downloads/rss-feeds/RSC/lib/dictionaries/cif_core.dic
dictionary named 'cif_core.dic' version 2.4.2 from 2011-04-26.

Automatic conversion script
Id: cif_fix_values 4268 2015-11-12 08:31:59Z antanas 

 Adding full bibliography for 7038002.cif.
;
_cod_original_sg_symbol_H-M Cc
_cod_original_formula_sum 'C96 H23 F20 N6 O17.50 Pd2'
_cod_database_code 7038002

loop_
_symmetry_equiv_pos_as_xyz
'x, y, z'
'x, -y, z+1/2'
'x+1/2, y+1/2, z'
'x+1/2, -y+1/2, z+1/2'

loop_
_atom_site_label
_atom_site_type_symbol
_atom_site_fract_x
_atom_site_fract_y
_atom_site_fract_z
_atom_site_U_iso_or_equiv
_atom_site_adp_type
_atom_site_occupancy
_atom_site_symmetry_multiplicity
_atom_site_calc_flag
_atom_site_refinement_flags
_atom_site_disorder_assembly
_atom_site_disorder_group
Pd1 Pd 0.83757(16) 0.24574(6) 0.32544(13) 0.0266(4) Uani 1 1 d . . .
Pd2 Pd 0.11645(16) 0.24578(5) 0.50981(13) 0.0248(4) Uani 1 1 d . . .
F11 F 0.5876(8) 0.1231(5) 0.2844(7) 0.058(4) Uani 1 1 d . . .
F12 F 0.4950(7) 0.0371(6) 0.2488(7) 0.080(5) Uani 1 1 d U . .
F13 F 0.5612(7) -0.0541(6) 0.2019(7) 0.062(4) Uani 1 1 d . . .
F14 F 0.7204(8) -0.0579(5) 0.2031(6) 0.062(4) Uani 1 1 d . . .
F15 F 0.8104(8) 0.0293(6) 0.2353(8) 0.088(6) Uani 1 1 d . . .
F16 F 0.9875(7) 0.1140(5) 0.4932(6) 0.056(4) Uani 1 1 d . . .
F17 F 1.0000(9) 0.0625(7) 0.5948(6) 0.081(5) Uani 1 1 d . . .
F18 F 0.9076(8) 0.0887(6) 0.6771(6) 0.065(4) Uani 1 1 d U . .
F19 F 0.8003(8) 0.1731(7) 0.6607(6) 0.067(5) Uani 1 1 d . . .
F21 F -0.0301(8) 0.1150(6) 0.3426(6) 0.066(4) Uani 1 1 d . . .
F22 F -0.0458(8) 0.0629(6) 0.2400(7) 0.082(5) Uani 1 1 d . . .
F23 F 0.0513(8) 0.0902(6) 0.1546(6) 0.067(4) Uani 1 1 d . . .
F24 F 0.1544(9) 0.1710(6) 0.1746(6) 0.067(4) Uani 1 1 d . . .
F25 F 0.1729(7) 0.2232(5) 0.2768(5) 0.048(3) Uani 1 1 d . . .
F26 F 0.3739(7) 0.1233(6) 0.5511(6) 0.057(4) Uani 1 1 d . . .
F27 F 0.4634(8) 0.0383(10) 0.5990(10) 0.042(5) Uiso 0.50 1 d PD A 1
F37 F 0.4584(9) 0.0330(14) 0.5775(13) 0.069(9) Uiso 0.50 1 d PD A 2
F28 F 0.3901(8) -0.0557(6) 0.6270(7) 0.068(4) Uani 1 1 d . . .
F29 F 0.2368(8) -0.0582(6) 0.6399(7) 0.072(4) Uani 1 1 d . A .
F110 F 0.7840(8) 0.2243(7) 0.5584(6) 0.061(4) Uani 1 1 d . . .
F210 F 0.1474(8) 0.0257(6) 0.5951(7) 0.067(4) Uani 1 1 d . . .
N11 N 0.8117(9) 0.2117(6) 0.2478(7) 0.023(4) Uani 1 1 d . . .
N12 N 0.8139(10) 0.1729(6) 0.3651(7) 0.030(4) Uani 1 1 d . . .
N13 N 0.8598(10) 0.2765(7) 0.4030(8) 0.037(4) Uani 1 1 d U . .
N21 N 0.0947(8) 0.2808(6) 0.4309(6) 0.020(3) Uani 1 1 d U . .
N22 N 0.1401(10) 0.1716(7) 0.4693(8) 0.032(4) Uani 1 1 d U . .
N23 N 0.1395(10) 0.2095(7) 0.5872(8) 0.031(4) Uani 1 1 d U . .
O11 O 0.7572(11) 0.4490(7) 0.4832(6) 0.075(6) Uani 1 1 d . . .
O12 O 0.7123(8) 0.3632(8) 0.4655(6) 0.052(4) Uani 1 1 d D . .
O13 O 0.746(3) 0.4945(10) 0.362(3) 0.14(2) Uiso 0.50 1 d PD B 1
O33 O 0.729(2) 0.4981(6) 0.3602(12) 0.039(7) Uiso 0.50 1 d PD B 2
O14 O 0.6861(10) 0.4260(7) 0.3048(6) 0.068(5) Uani 1 1 d D . .
O15 O 1.0595(9) 0.3097(8) 0.1999(7) 0.052(4) Uani 1 1 d . . .
O16 O 1.0387(7) 0.3138(6) 0.1055(7) 0.046(4) Uani 1 1 d D . .
O17 O 0.9721(10) 0.1851(6) 0.1066(7) 0.053(4) Uani 1 1 d . . .
O18 O 0.8951(8) 0.2480(4) 0.0615(6) 0.028(3) Uani 1 1 d DU . .
O21 O -0.0137(11) 0.1804(7) 0.7290(8) 0.062(5) Uani 1 1 d . . .
O22 O 0.0657(12) 0.2449(6) 0.7763(6) 0.059(5) Uani 1 1 d D F .
O23 O -0.1045(9) 0.3043(8) 0.6327(8) 0.064(5) Uani 1 1 d . . .
O24 O -0.0830(8) 0.3144(6) 0.7309(6) 0.048(4) Uani 1 1 d . . .
O25 O 0.2008(9) 0.4492(7) 0.3539(7) 0.057(4) Uani 1 1 d U . .
O26 O 0.2480(9) 0.3658(7) 0.3697(5) 0.049(4) Uani 1 1 d . . .
O27 O 0.2607(11) 0.4896(7) 0.4716(8) 0.048(5) Uiso 0.50 1 d PD C 1
O37 O 0.2085(12) 0.5013(5) 0.4800(8) 0.024(5) Uiso 0.50 1 d PD C 2
O28 O 0.2721(9) 0.4231(7) 0.5209(8) 0.073(5) Uani 1 1 d D C .
C11 C 0.8298(10) 0.2307(7) 0.1971(8) 0.018(4) Uani 1 1 d . . .
C12 C 0.7873(14) 0.1964(9) 0.1533(10) 0.046(6) Uani 1 1 d . . .
H12 H 0.7866 0.2017 0.1129 0.055 Uiso 1 1 calc R . .
C13 C 0.7489(9) 0.1555(7) 0.1797(8) 0.017(4) Uani 1 1 d U . .
H13 H 0.7183 0.1273 0.1604 0.020 Uiso 1 1 calc R . .
C14 C 0.7613(11) 0.1614(8) 0.2391(9) 0.028(5) Uani 1 1 d U . .
C15 C 0.7458(12) 0.1291(9) 0.2789(10) 0.039(5) Uani 1 1 d . . .
C16 C 0.7747(10) 0.1293(7) 0.3389(8) 0.022(4) Uani 1 1 d U . .
C17 C 0.7613(14) 0.0861(8) 0.3807(10) 0.043(6) Uani 1 1 d . . .
H17 H 0.7311 0.0534 0.3743 0.051 Uiso 1 1 calc R . .
C18 C 0.8046(11) 0.1040(7) 0.4348(8) 0.032(5) Uani 1 1 d . . .
H18 H 0.8123 0.0842 0.4700 0.039 Uiso 1 1 calc R . .
C19 C 0.8320(12) 0.1571(8) 0.4223(9) 0.027(5) Uani 1 1 d U . .
C110 C 0.8679(12) 0.1952(9) 0.4625(10) 0.033(5) Uani 1 1 d U . .
C111 C 0.8850(15) 0.2517(8) 0.4562(11) 0.033(6) Uani 1 1 d . . .
C112 C 0.9039(12) 0.2941(10) 0.4989(9) 0.043(6) Uani 1 1 d . . .
H112 H 0.9239 0.2881 0.5376 0.051 Uiso 1 1 calc R . .
C113 C 0.8888(12) 0.3421(9) 0.4749(10) 0.033(5) Uani 1 1 d U . .
H113 H 0.8967 0.3773 0.4925 0.040 Uiso 1 1 calc R . .
C114 C 0.8592(11) 0.3318(8) 0.4191(9) 0.027(5) Uani 1 1 d U . .
C115 C 0.8233(12) 0.3741(8) 0.3729(9) 0.034(5) Uani 1 1 d U D .
C116 C 0.8527(11) 0.3692(8) 0.3169(9) 0.026(4) Uani 1 1 d U . .
C117 C 0.8706(13) 0.4177(8) 0.2884(10) 0.044(6) Uani 1 1 d . . .
H117 H 0.8676 0.4514 0.3089 0.053 Uiso 1 1 calc R . .
C118 C 0.8896(12) 0.4201(9) 0.2401(10) 0.040(5) Uani 1 1 d U . .
H118 H 0.8983 0.4554 0.2239 0.048 Uiso 1 1 calc R . .
C119 C 0.8992(14) 0.3737(10) 0.2070(10) 0.051(6) Uani 1 1 d . . .
H119 H 0.9140 0.3767 0.1688 0.061 Uiso 1 1 calc R . .
C120 C 0.8857(10) 0.3188(7) 0.2332(8) 0.014(3) Uani 1 1 d U . .
C121 C 0.8580(10) 0.3190(7) 0.2880(8) 0.020(4) Uani 1 1 d U . .
C122 C 0.8899(10) 0.2669(7) 0.1938(8) 0.031(4) Uani 1 1 d U E .
C123 C 0.6995(12) 0.0762(9) 0.2628(9) 0.036(5) Uani 1 1 d U . .
C124 C 0.7310(11) 0.0320(7) 0.2417(7) 0.026(4) Uani 1 1 d U . .
C125 C 0.6856(13) -0.0168(8) 0.2214(9) 0.043(6) Uani 1 1 d . . .
C126 C 0.6103(10) -0.0131(6) 0.2280(7) 0.028(4) Uani 1 1 d U . .
C127 C 0.5771(11) 0.0309(10) 0.2495(10) 0.046(5) Uani 1 1 d U . .
C128 C 0.6215(13) 0.0777(10) 0.2625(10) 0.040(6) Uani 1 1 d U . .
C129 C 0.8856(11) 0.1711(9) 0.5222(8) 0.035(6) Uani 1 1 d . . .
C130 C 0.9393(13) 0.1297(10) 0.5365(10) 0.052(7) Uani 1 1 d . . .
C131 C 0.9511(14) 0.1053(11) 0.5874(10) 0.050(6) Uani 1 1 d . . .
C132 C 0.9037(13) 0.1192(11) 0.6284(9) 0.052(7) Uani 1 1 d . . .
C133 C 0.8461(13) 0.1621(9) 0.6170(11) 0.045(6) Uani 1 1 d . . .
C134 C 0.8425(14) 0.1862(11) 0.5670(11) 0.048(6) Uani 1 1 d . . .
C135 C 0.7677(12) 0.4084(8) 0.3910(9) 0.032(5) Uani 1 1 d U . .
C136 C 0.7480(13) 0.4118(9) 0.4525(9) 0.041(5) Uani 1 1 d . D .
C137 C 0.7045(16) 0.3568(12) 0.5279(6) 0.036(7) Uiso 0.50 1 d PD . .
C337 C 0.6738(13) 0.3701(10) 0.5195(8) 0.028(6) Uiso 0.50 1 d PD . .
C138 C 0.642(2) 0.3148(14) 0.5283(18) 0.044(10) Uiso 0.50 1 d PD . .
C438 C 0.615(2) 0.3253(14) 0.518(2) 0.077(13) Uiso 0.50 1 d PD . .
C139 C 0.7174(10) 0.4474(5) 0.3534(8) 0.049(5) Uani 1 1 d DU B .
C140 C 0.6536(11) 0.4713(7) 0.2672(10) 0.027(6) Uiso 0.50 1 d PD D 1
C340 C 0.6643(16) 0.461(2) 0.2540(19) 0.14(3) Uiso 0.50 1 d PD D 2
C141 C 0.5817(12) 0.4441(10) 0.2414(12) 0.107(9) Uani 1 1 d D . .
C142 C 0.9476(13) 0.2693(10) 0.1553(10) 0.038(5) Uani 1 1 d U . .
C143 C 1.0188(12) 0.3021(10) 0.1592(10) 0.047(6) Uani 1 1 d . E .
C144 C 1.1154(15) 0.3419(19) 0.1055(17) 0.036(12) Uiso 0.50 1 d PD E 1
C145 C 1.135(2) 0.3676(15) 0.0509(15) 0.048(9) Uiso 0.50 1 d PD E 1
C344 C 1.113(3) 0.343(4) 0.0972(18) 0.11(3) Uiso 0.50 1 d PD E 2
C345 C 1.114(2) 0.3551(17) 0.0350(17) 0.044(9) Uiso 0.50 1 d PD E 2
C146 C 0.9339(14) 0.2284(10) 0.1047(9) 0.045(6) Uani 1 1 d . E .
C147 C 0.8861(9) 0.2086(6) 0.0127(5) 0.044(4) Uani 1 1 d DU . .
C148 C 0.833(2) 0.2357(15) -0.0324(13) 0.046(9) Uiso 0.50 1 d PD . .
C448 C 0.8110(19) 0.223(2) -0.020(2) 0.12(2) Uiso 0.50 1 d PD . .
C21 C 0.0998(12) 0.3320(8) 0.4212(9) 0.034(5) Uani 1 1 d . . .
C22 C 0.0680(12) 0.3415(10) 0.3582(10) 0.040(6) Uani 1 1 d U . .
H22 H 0.0617 0.3761 0.3391 0.048 Uiso 1 1 calc R . .
C23 C 0.0501(12) 0.2898(7) 0.3349(10) 0.033(5) Uani 1 1 d . . .
H23 H 0.0271 0.2821 0.2972 0.040 Uiso 1 1 calc R . .
C24 C 0.0740(14) 0.2494(7) 0.3802(11) 0.027(5) Uani 1 1 d U . .
C25 C 0.0864(12) 0.1970(9) 0.3714(9) 0.034(5) Uani 1 1 d . . .
C26 C 0.1245(13) 0.1615(8) 0.4143(9) 0.035(5) Uani 1 1 d . . .
C27 C 0.1578(12) 0.1077(9) 0.4039(10) 0.042(5) Uani 1 1 d U . .
H27 H 0.1569 0.0897 0.3677 0.051 Uiso 1 1 calc R . .
C28 C 0.1884(13) 0.0890(9) 0.4512(10) 0.041(6) Uani 1 1 d U . .
H28 H 0.2115 0.0535 0.4566 0.049 Uiso 1 1 calc R . .
C29 C 0.1827(14) 0.1284(10) 0.4941(12) 0.052(6) Uani 1 1 d . . .
C210 C 0.2049(10) 0.1250(8) 0.5529(8) 0.023(4) Uani 1 1 d U . .
C211 C 0.1852(10) 0.1655(6) 0.5980(8) 0.020(4) Uani 1 1 d . . .
C212 C 0.2023(14) 0.1589(8) 0.6592(10) 0.049(6) Uani 1 1 d . . .
H212 H 0.2355 0.1317 0.6777 0.059 Uiso 1 1 calc R . .
C213 C 0.1643(9) 0.1966(7) 0.6844(8) 0.017(4) Uani 1 1 d U . .
H213 H 0.1641 0.2032 0.7246 0.021 Uiso 1 1 calc R . .
C214 C 0.1229(13) 0.2259(10) 0.6392(10) 0.039(5) Uani 1 1 d U . .
C215 C 0.0666(9) 0.2752(6) 0.6435(6) 0.017(3) Uani 1 1 d U . .
C216 C 0.0709(12) 0.3249(8) 0.6055(9) 0.035(5) Uani 1 1 d . . .
C217 C 0.0519(9) 0.3717(6) 0.6287(7) 0.015(3) Uani 1 1 d U . .
H217 H 0.0330 0.3707 0.6659 0.018 Uiso 1 1 calc R . .
C218 C 0.0576(10) 0.4216(7) 0.6027(8) 0.029(4) Uani 1 1 d . . .
H218 H 0.0431 0.4549 0.6206 0.035 Uiso 1 1 calc R . .
C219 C 0.0887(11) 0.4212(8) 0.5433(8) 0.027(4) Uani 1 1 d U . .
H219 H 0.0948 0.4539 0.5216 0.032 Uiso 1 1 calc R . .
C220 C 0.1079(12) 0.3677(8) 0.5228(9) 0.033(5) Uani 1 1 d . . .
C221 C 0.0928(11) 0.3163(9) 0.5477(10) 0.040(6) Uani 1 1 d . . .
C222 C 0.1345(12) 0.3697(7) 0.4590(8) 0.030(5) Uani 1 1 d . . .
C223 C 0.0694(13) 0.1713(8) 0.3120(9) 0.042(6) Uani 1 1 d . . .
C224 C 0.0138(11) 0.1302(7) 0.3029(9) 0.039(6) Uani 1 1 d . . .
C225 C 0.0095(13) 0.1020(9) 0.2494(12) 0.052(7) Uani 1 1 d . . .
C226 C 0.0564(13) 0.1156(8) 0.2051(10) 0.048(6) Uani 1 1 d . . .
C227 C 0.1058(15) 0.1546(11) 0.2146(9) 0.051(6) Uani 1 1 d . . .
C228 C 0.1173(11) 0.1849(8) 0.2677(9) 0.028(5) Uani 1 1 d . . .
C229 C 0.2561(12) 0.0790(7) 0.5732(8) 0.027(5) Uani 1 1 d . . .
C230 C 0.3354(13) 0.0782(8) 0.5693(9) 0.033(5) Uani 1 1 d . A .
C231 C 0.3856(8) 0.0368(8) 0.5928(9) 0.044(5) Uani 1 1 d D . .
C232 C 0.3535(12) -0.0093(8) 0.6151(9) 0.050(6) Uani 1 1 d U A .
C233 C 0.2694(13) -0.0113(8) 0.6147(10) 0.045(6) Uani 1 1 d . . .
C234 C 0.2228(15) 0.0293(9) 0.5968(12) 0.064(8) Uani 1 1 d . A .
C235 C 0.0147(11) 0.2661(8) 0.6826(8) 0.025(4) Uani 1 1 d . . .
C236 C 0.0141(12) 0.2254(10) 0.7308(9) 0.035(5) Uani 1 1 d U . .
C237 C 0.0775(11) 0.2190(6) 0.8268(5) 0.059(5) Uani 1 1 d DU . .
C238 C 0.1332(19) 0.2505(12) 0.8663(12) 0.039(8) Uiso 0.50 1 d PD F 1
C338 C 0.1032(19) 0.2564(10) 0.8749(10) 0.041(7) Uiso 0.50 1 d PD F 2
C239 C -0.0641(13) 0.2986(7) 0.6781(9) 0.034(5) Uani 1 1 d . . .
C240 C -0.1616(10) 0.3381(10) 0.7307(8) 0.050(7) Uani 1 1 d . . .
H24A H -0.2024 0.3091 0.7265 0.060 Uiso 1 1 calc R . .
H24B H -0.1713 0.3655 0.6994 0.060 Uiso 1 1 calc R . .
C241 C -0.1588(14) 0.3657(12) 0.7903(11) 0.101(11) Uani 1 1 d . . .
H24C H -0.1708 0.3383 0.8192 0.152 Uiso 1 1 calc R . .
H24D H -0.1975 0.3956 0.7895 0.152 Uiso 1 1 calc R . .
H24E H -0.1064 0.3809 0.8002 0.152 Uiso 1 1 calc R . .
C242 C 0.1847(14) 0.4073(8) 0.4456(9) 0.047(6) Uani 1 1 d D C .
C243 C 0.2118(14) 0.4083(11) 0.3851(11) 0.051(6) Uani 1 1 d U . .
C244 C 0.2705(11) 0.3556(7) 0.3103(8) 0.056(6) Uani 1 1 d DU . .
C245 C 0.322(3) 0.3073(13) 0.305(2) 0.038(12) Uiso 0.50 1 d PD . .
C445 C 0.310(3) 0.3011(12) 0.311(2) 0.07(2) Uiso 0.50 1 d PD . .
C246 C 0.2187(9) 0.4503(5) 0.4853(7) 0.047(5) Uani 1 1 d DU . .
C247 C 0.3256(12) 0.4535(10) 0.5630(8) 0.106(7) Uani 1 1 d DU . .
C248 C 0.396(2) 0.443(2) 0.6031(19) 0.086(14) Uiso 0.50 1 d PD C .
C348 C 0.2780(17) 0.4805(13) 0.6051(12) 0.065(8) Uiso 0.50 1 d PD C .
O1W O 0.9537(13) 0.4784(9) 0.4273(11) 0.085(7) Uani 0.50 1 d PU . .
O2W O 0.0268(17) 0.5586(12) 0.4063(14) 0.117(9) Uani 0.50 1 d PU . .
O3W O 1.043(2) 0.9374(15) 0.4285(16) 0.148(12) Uani 0.50 1 d PU . .

loop_
_atom_site_aniso_label
_atom_site_aniso_U_11
_atom_site_aniso_U_22
_atom_site_aniso_U_33
_atom_site_aniso_U_23
_atom_site_aniso_U_13
_atom_site_aniso_U_12
Pd1 0.0328(10) 0.0256(9) 0.0214(9) -0.0025(7) 0.0037(7) -0.0042(7)
Pd2 0.0273(9) 0.0227(8) 0.0242(9) 0.0009(7) 0.0014(7) 0.0026(7)
F11 0.053(8) 0.039(8) 0.083(11) -0.019(7) 0.007(7) -0.005(6)
F12 0.038(6) 0.080(8) 0.121(11) -0.033(8) 0.006(5) -0.038(5)
F13 0.052(8) 0.049(8) 0.085(10) -0.023(7) 0.004(7) -0.030(6)
F14 0.087(10) 0.023(6) 0.073(8) -0.006(5) -0.007(7) -0.004(6)
F15 0.044(8) 0.051(8) 0.173(16) -0.050(9) 0.026(9) -0.001(6)
F16 0.053(8) 0.042(7) 0.075(10) 0.018(6) 0.010(7) -0.006(6)
F17 0.080(11) 0.088(11) 0.070(10) 0.029(8) -0.028(8) 0.029(9)
F18 0.090(9) 0.055(8) 0.050(8) 0.038(6) 0.001(6) -0.006(7)
F19 0.051(9) 0.118(13) 0.036(9) 0.009(8) 0.020(7) 0.012(8)
F21 0.068(9) 0.087(10) 0.047(8) -0.003(7) 0.025(7) -0.046(7)
F22 0.070(10) 0.053(8) 0.126(13) -0.052(9) 0.025(8) -0.022(7)
F23 0.068(9) 0.081(10) 0.049(8) -0.019(7) -0.022(7) 0.026(7)
F24 0.091(12) 0.085(11) 0.027(8) -0.011(7) 0.017(7) 0.014(8)
F25 0.058(8) 0.051(8) 0.038(7) -0.014(6) 0.025(6) -0.022(6)
F26 0.041(7) 0.058(9) 0.074(10) 0.017(8) 0.009(6) 0.011(6)
F28 0.078(10) 0.038(7) 0.087(11) 0.013(7) -0.003(8) 0.028(7)
F29 0.058(8) 0.047(8) 0.111(12) 0.040(7) 0.006(7) 0.006(6)
F110 0.046(8) 0.085(10) 0.050(9) -0.002(8) -0.012(6) -0.007(8)
F210 0.049(9) 0.045(7) 0.104(11) 0.021(7) -0.005(7) 0.010(6)
N11 0.030(6) 0.015(5) 0.023(6) 0.002(4) 0.005(4) -0.002(4)
N12 0.043(7) 0.024(6) 0.024(6) 0.009(4) -0.001(4) -0.015(4)
N13 0.037(4) 0.037(4) 0.037(4) -0.0003(10) 0.0032(11) -0.0002(10)
N21 0.020(3) 0.019(3) 0.020(3) 0.0000(10) 0.0016(10) 0.0006(10)
N22 0.032(4) 0.032(4) 0.032(4) 0.0003(10) 0.0027(11) 0.0005(10)
N23 0.031(4) 0.031(4) 0.031(4) 0.0002(10) 0.0026(11) 0.0000(10)
O11 0.148(13) 0.054(7) 0.026(6) -0.033(5) 0.021(6) 0.009(7)
O12 0.048(9) 0.072(12) 0.040(9) -0.005(8) 0.027(7) -0.003(8)
O14 0.084(11) 0.086(12) 0.028(7) 0.014(7) -0.025(6) 0.020(9)
O15 0.048(10) 0.086(12) 0.023(8) 0.014(7) 0.006(7) -0.014(8)
O16 0.023(8) 0.063(10) 0.051(10) 0.019(8) 0.007(7) -0.018(7)
O17 0.068(11) 0.041(8) 0.050(10) -0.001(7) 0.014(8) 0.015(7)
O18 0.029(3) 0.028(3) 0.028(3) 0.0001(10) 0.0025(10) -0.0001(10)
O21 0.071(12) 0.046(9) 0.069(13) 0.028(8) 0.012(9) -0.005(8)
O22 0.096(12) 0.058(7) 0.024(6) 0.023(5) 0.008(5) 0.008(6)
O23 0.042(10) 0.105(14) 0.044(11) 0.003(9) -0.007(8) 0.009(9)
O24 0.070(11) 0.060(10) 0.014(7) 0.003(7) 0.008(7) 0.001(8)
O25 0.058(5) 0.056(5) 0.056(5) 0.001(2) 0.004(2) 0.000(2)
O26 0.064(10) 0.056(10) 0.025(8) 0.012(7) -0.001(7) -0.005(8)
O28 0.053(10) 0.061(10) 0.103(13) -0.016(9) 0.002(8) -0.007(7)
C11 0.020(6) 0.014(5) 0.020(6) -0.002(4) 0.001(4) 0.001(4)
C12 0.061(11) 0.039(9) 0.035(9) -0.009(6) -0.012(7) 0.004(7)
C13 0.017(4) 0.017(4) 0.017(4) -0.0002(10) 0.0015(11) -0.0002(10)
C14 0.028(5) 0.028(5) 0.028(5) -0.0002(10) 0.0022(11) 0.0000(10)
C15 0.039(9) 0.033(8) 0.043(9) 0.000(6) -0.013(6) 0.001(6)
C16 0.023(4) 0.022(4) 0.022(4) 0.0003(10) 0.0019(11) -0.0002(10)
C17 0.068(12) 0.017(6) 0.040(9) -0.001(5) -0.008(7) -0.017(6)
C18 0.047(9) 0.015(6) 0.033(8) 0.017(5) -0.004(6) -0.009(5)
C19 0.027(5) 0.027(5) 0.027(5) 0.0000(10) 0.0023(11) -0.0001(10)
C110 0.033(5) 0.033(5) 0.033(5) 0.0002(10) 0.0031(11) -0.0001(10)
C111 0.033(9) 0.038(9) 0.026(8) 0.005(5) 0.003(5) -0.010(5)
C112 0.032(12) 0.076(15) 0.020(11) -0.007(10) 0.001(9) -0.016(10)
C113 0.033(5) 0.033(5) 0.033(5) -0.0010(10) 0.0024(11) -0.0004(10)
C114 0.027(5) 0.027(5) 0.027(5) 0.0002(10) 0.0020(11) -0.0001(10)
C115 0.034(5) 0.034(5) 0.034(5) 0.0002(10) 0.0027(11) -0.0001(10)
C116 0.026(4) 0.026(4) 0.026(4) -0.0002(10) 0.0021(11) 0.0000(10)
C117 0.065(12) 0.020(7) 0.046(10) -0.006(6) -0.008(7) -0.006(6)
C118 0.040(5) 0.040(5) 0.040(5) -0.0002(10) 0.0031(11) -0.0003(10)
C119 0.063(12) 0.058(11) 0.031(8) 0.000(7) -0.002(7) -0.020(8)
C120 0.014(3) 0.014(3) 0.014(3) 0.0004(10) 0.0008(11) 0.0000(10)
C121 0.020(4) 0.019(4) 0.019(4) 0.0002(10) 0.0014(11) -0.0003(10)
C122 0.031(5) 0.031(5) 0.030(4) 0.0000(10) 0.0024(11) -0.0001(10)
C123 0.036(5) 0.036(5) 0.036(5) -0.0001(10) 0.0030(11) -0.0002(10)
C124 0.026(4) 0.025(4) 0.026(4) -0.0001(10) 0.0018(11) -0.0003(10)
C125 0.066(15) 0.024(10) 0.035(11) -0.018(8) -0.019(9) -0.003(9)
C126 0.028(4) 0.027(4) 0.028(4) 0.0001(10) 0.0020(11) -0.0012(10)
C127 0.046(5) 0.046(5) 0.046(5) 0.0000(10) 0.0039(11) -0.0004(10)
C128 0.040(6) 0.040(6) 0.040(6) -0.0001(10) 0.0033(11) -0.0001(10)
C129 0.019(10) 0.071(14) 0.014(10) 0.018(9) -0.005(8) -0.023(9)
C130 0.039(14) 0.080(17) 0.039(13) -0.024(11) 0.016(10) -0.006(12)
C131 0.047(13) 0.065(15) 0.034(12) 0.018(11) -0.020(10) -0.014(11)
C132 0.041(13) 0.081(17) 0.032(13) 0.000(11) -0.010(10) -0.025(11)
C133 0.033(11) 0.041(10) 0.057(15) 0.003(9) -0.013(10) -0.006(8)
C134 0.049(15) 0.060(16) 0.033(15) 0.003(12) 0.001(11) 0.013(12)
C135 0.032(5) 0.032(5) 0.032(5) -0.0001(10) 0.0025(11) 0.0003(10)
C136 0.050(10) 0.033(8) 0.039(9) -0.028(6) 0.005(6) 0.003(6)
C139 0.049(5) 0.049(5) 0.049(5) -0.0002(10) 0.0040(11) 0.0007(10)
C141 0.086(16) 0.089(15) 0.13(2) 0.015(13) -0.056(16) 0.005(12)
C142 0.038(5) 0.038(5) 0.038(5) -0.0001(10) 0.0034(11) 0.0001(10)
C143 0.026(11) 0.080(15) 0.036(14) 0.026(11) 0.001(10) 0.003(10)
C146 0.067(12) 0.042(9) 0.031(8) 0.006(6) 0.035(7) 0.008(7)
C147 0.045(4) 0.045(4) 0.044(4) -0.0007(10) 0.0037(11) -0.0002(10)
C21 0.044(9) 0.034(8) 0.027(8) 0.014(6) 0.014(6) 0.013(6)
C22 0.040(6) 0.040(6) 0.040(6) 0.0008(10) 0.0030(11) 0.0003(10)
C23 0.044(12) 0.015(7) 0.040(13) 0.002(8) -0.003(9) -0.004(7)
C24 0.027(5) 0.027(5) 0.026(5) 0.0000(10) 0.0021(11) -0.0001(10)
C25 0.029(8) 0.044(9) 0.027(8) -0.010(5) -0.007(5) 0.010(5)
C26 0.051(10) 0.025(7) 0.027(8) -0.004(5) -0.004(6) 0.012(6)
C27 0.042(5) 0.042(5) 0.042(5) -0.0001(10) 0.0035(11) 0.0001(10)
C28 0.041(6) 0.040(6) 0.041(6) -0.0002(10) 0.0033(11) 0.0002(10)
C29 0.054(11) 0.035(8) 0.068(12) -0.004(7) 0.009(7) 0.011(6)
C210 0.023(4) 0.023(4) 0.023(4) -0.0003(10) 0.0019(11) 0.0000(10)
C211 0.020(7) 0.015(6) 0.024(7) 0.007(4) 0.001(5) 0.009(4)
C212 0.071(12) 0.025(7) 0.050(11) 0.003(6) -0.011(8) 0.005(6)
C213 0.017(4) 0.017(4) 0.017(4) -0.0001(10) 0.0015(11) 0.0001(10)
C214 0.040(5) 0.040(5) 0.039(5) -0.0001(10) 0.0034(11) -0.0002(10)
C215 0.018(3) 0.018(3) 0.017(3) -0.0001(10) 0.0011(10) 0.0002(10)
C216 0.040(9) 0.037(9) 0.031(8) 0.002(6) 0.009(6) 0.008(6)
C217 0.015(4) 0.015(4) 0.015(4) -0.0003(10) 0.0013(11) 0.0001(10)
C218 0.038(9) 0.030(7) 0.019(7) -0.002(5) 0.002(6) 0.020(5)
C219 0.027(4) 0.027(4) 0.027(4) 0.0001(10) 0.0024(11) -0.0002(10)
C220 0.032(8) 0.029(7) 0.034(9) -0.004(5) -0.010(6) 0.009(5)
C221 0.025(8) 0.039(8) 0.057(10) 0.024(7) 0.010(6) 0.017(6)
C222 0.054(10) 0.018(6) 0.016(7) 0.007(5) -0.011(5) 0.010(5)
C223 0.060(15) 0.024(10) 0.038(14) 0.009(9) -0.010(11) -0.004(9)
C224 0.036(12) 0.025(9) 0.053(13) -0.023(9) -0.011(10) 0.005(8)
C225 0.040(13) 0.033(10) 0.082(18) -0.012(11) -0.002(12) -0.014(9)
C226 0.058(14) 0.033(10) 0.053(14) -0.037(9) 0.006(11) -0.013(9)
C227 0.065(15) 0.073(16) 0.018(10) -0.006(10) 0.011(9) 0.018(12)
C228 0.025(10) 0.036(11) 0.023(11) -0.005(9) 0.001(8) 0.007(8)
C229 0.046(9) 0.018(6) 0.015(6) -0.006(4) -0.008(5) 0.016(5)
C230 0.042(9) 0.021(6) 0.037(8) 0.002(5) 0.006(6) 0.010(5)
C231 0.039(9) 0.044(9) 0.048(10) -0.011(7) -0.007(7) 0.020(7)
C232 0.050(6) 0.050(6) 0.050(6) -0.0002(10) 0.0040(11) 0.0007(10)
C233 0.057(14) 0.022(9) 0.060(14) 0.002(9) 0.034(10) 0.006(8)
C234 0.052(11) 0.037(9) 0.104(17) 0.024(8) 0.002(9) 0.018(7)
C235 0.034(8) 0.029(7) 0.011(6) 0.001(4) -0.006(5) 0.003(5)
C236 0.035(5) 0.035(5) 0.035(5) -0.0001(10) 0.0033(11) 0.0000(10)
C237 0.060(6) 0.059(6) 0.059(6) 0.0004(10) 0.0049(11) 0.0004(10)
C239 0.054(13) 0.019(8) 0.033(12) 0.013(8) 0.015(10) 0.003(8)
C240 0.036(9) 0.084(13) 0.034(9) 0.002(8) 0.027(6) 0.036(8)
C241 0.065(16) 0.15(3) 0.094(19) -0.004(16) 0.048(13) 0.065(16)
C242 0.079(13) 0.032(8) 0.031(8) 0.009(6) 0.016(7) 0.007(7)
C243 0.051(6) 0.051(6) 0.051(6) 0.0003(10) 0.0043(12) 0.0000(10)
C244 0.056(6) 0.057(6) 0.056(6) 0.0003(10) 0.0053(11) -0.0002(10)
C246 0.047(5) 0.047(5) 0.047(5) 0.0004(10) 0.0040(11) -0.0008(10)
C247 0.106(8) 0.106(8) 0.106(8) -0.0001(10) 0.0087(12) 0.0000(10)
O1W 0.085(7) 0.085(7) 0.085(7) 0.003(2) 0.005(2) -0.003(2)
O2W 0.118(10) 0.117(10) 0.116(10) -0.001(2) 0.011(2) -0.002(2)
O3W 0.147(12) 0.148(12) 0.148(12) 0.001(2) 0.011(2) 0.001(2)

loop_
_atom_type_symbol
_atom_type_description
_atom_type_scat_dispersion_real
_atom_type_scat_dispersion_imag
_atom_type_scat_source
C C 0.0033 0.0016 'International Tables Vol C Tables 4.2.6.8 and 6.1.1.4'
H H 0.0000 0.0000 'International Tables Vol C Tables 4.2.6.8 and 6.1.1.4'
N N 0.0061 0.0033 'International Tables Vol C Tables 4.2.6.8 and 6.1.1.4'
O O 0.0106 0.0060 'International Tables Vol C Tables 4.2.6.8 and 6.1.1.4'
F F 0.0171 0.0103 'International Tables Vol C Tables 4.2.6.8 and 6.1.1.4'
Pd Pd -0.9988 1.0072 'International Tables Vol C Tables 4.2.6.8 and 6.1.1.4'

loop_
_geom_angle_atom_site_label_1
_geom_angle_atom_site_label_2
_geom_angle_atom_site_label_3
_geom_angle
N13 Pd1 N11 177.3(7)
N13 Pd1 C121 92.2(7)
N11 Pd1 C121 90.3(6)
N13 Pd1 N12 86.6(7)
N11 Pd1 N12 90.9(6)
C121 Pd1 N12 177.9(8)
C221 Pd2 N23 90.5(8)
C221 Pd2 N21 90.9(7)
N23 Pd2 N21 178.6(7)
C221 Pd2 N22 179.4(8)
N23 Pd2 N22 90.0(7)
N21 Pd2 N22 88.7(6)
C11 N11 C14 109.6(15)
C11 N11 Pd1 127.6(12)
C14 N11 Pd1 122.6(12)
C16 N12 C19 106.0(15)
C16 N12 Pd1 124.9(13)
C19 N12 Pd1 129.1(13)
C114 N13 C111 100.4(16)
C114 N13 Pd1 127.4(14)
C111 N13 Pd1 132.0(14)
C21 N21 C24 113.0(16)
C21 N21 Pd2 124.2(13)
C24 N21 Pd2 122.8(12)
C26 N22 C29 109.0(19)
C26 N22 Pd2 124.9(13)
C29 N22 Pd2 125.6(15)
C214 N23 C211 103.6(17)
C214 N23 Pd2 130.2(15)
C211 N23 Pd2 125.7(14)
C136 O12 C337 109.3(16)
C136 O12 C137 112.7(17)
C337 O12 C137 24.7(13)
C139 O14 C340 121(3)
C139 O14 C140 108.8(15)
C340 O14 C140 17(3)
C143 O16 C344 120(2)
C143 O16 C144 113.0(19)
C344 O16 C144 8(2)
C146 O18 C147 112.8(14)
C237 O22 C236 123.2(16)
C239 O24 C240 113.4(15)
C243 O26 C244 124.7(17)
C246 O28 C247 120.9(16)
N11 C11 C122 120.5(15)
N11 C11 C12 106.5(17)
C122 C11 C12 131.5(19)
C13 C12 C11 109.2(19)
C13 C12 H12 125.4
C11 C12 H12 125.4
C12 C13 C14 109.6(17)
C12 C13 H13 125.2
C14 C13 H13 125.2
C15 C14 C13 130.2(19)
C15 C14 N11 124.0(19)
C13 C14 N11 104.9(16)
C14 C15 C16 129(2)
C14 C15 C123 118(2)
C16 C15 C123 111.5(18)
N12 C16 C15 123.4(17)
N12 C16 C17 110.8(15)
C15 C16 C17 125.6(17)
C16 C17 C18 105.3(15)
C16 C17 H17 127.4
C18 C17 H17 127.4
C19 C18 C17 104.2(16)
C19 C18 H18 127.9
C17 C18 H18 127.9
N12 C19 C18 113.4(17)
N12 C19 C110 120.1(18)
C18 C19 C110 126.3(19)
C111 C110 C19 130(2)
C111 C110 C129 116.2(19)
C19 C110 C129 113.5(18)
C110 C111 N13 116.9(19)
C110 C111 C112 131(2)
N13 C111 C112 109.7(17)
C113 C112 C111 108(2)
C113 C112 H112 125.9
C111 C112 H112 125.9
C112 C113 C114 107(2)
C112 C113 H113 126.7
C114 C113 H113 126.7
C113 C114 N13 114.7(18)
C113 C114 C115 128.3(18)
N13 C114 C115 116.9(17)
C135 C115 C116 129.7(19)
C135 C115 C114 115.4(18)
C116 C115 C114 114.8(17)
C117 C116 C121 118.5(19)
C117 C116 C115 118.0(19)
C121 C116 C115 123.3(18)
C118 C117 C116 125(2)
C118 C117 H117 117.4
C116 C117 H117 117.4
C117 C118 C119 123(2)
C117 C118 H118 118.7
C119 C118 H118 118.7
C118 C119 C120 118(2)
C118 C119 H119 121.1
C120 C119 H119 121.1
C121 C120 C119 116.6(17)
C121 C120 C122 125.1(16)
C119 C120 C122 117.5(16)
C116 C121 C120 119.0(17)
C116 C121 Pd1 122.4(14)
C120 C121 Pd1 118.4(13)
C11 C122 C142 130.3(18)
C11 C122 C120 114.4(16)
C142 C122 C120 114.5(16)
C124 C123 C128 118(2)
C124 C123 C15 123.4(19)
C128 C123 C15 118(2)
C123 C124 F15 121.2(17)
C123 C124 C125 123.5(18)
F15 C124 C125 115.3(16)
F14 C125 C126 126.4(17)
F14 C125 C124 119.6(19)
C126 C125 C124 113.9(18)
C125 C126 C127 123.8(16)
C125 C126 F13 117.3(15)
C127 C126 F13 118.1(16)
C126 C127 C128 119.7(18)
C126 C127 F12 122.7(19)
C128 C127 F12 116.3(19)
C123 C128 F11 119(2)
C123 C128 C127 121(2)
F11 C128 C127 119.9(19)
C130 C129 C134 113.4(19)
C130 C129 C110 125(2)
C134 C129 C110 121(2)
C131 C130 C129 126(2)
C131 C130 F16 118(2)
C129 C130 F16 116(2)
C130 C131 F17 120(2)
C130 C131 C132 118(2)
F17 C131 C132 121(2)
C131 C132 F18 118(2)
C131 C132 C133 120(2)
F18 C132 C133 122(2)
C134 C133 F19 126(2)
C134 C133 C132 118(3)
F19 C133 C132 116(2)
C133 C134 F110 115(2)
C133 C134 C129 125(2)
F110 C134 C129 120(2)
C115 C135 C136 123.5(15)
C115 C135 C139 125.7(19)
C136 C135 C139 110.8(17)
O11 C136 O12 125(2)
O11 C136 C135 127(2)
O12 C136 C135 107.6(15)
C337 C137 O12 77.6(7)
C337 C137 C138 76(4)
O12 C137 C138 102(2)
C337 C137 C438 58(3)
O12 C137 C438 94(2)
C138 C137 C438 19(2)
C137 C337 C138 79(3)
C137 C337 O12 77.7(7)
C138 C337 O12 102(2)
C137 C337 C438 101(4)
C138 C337 C438 22(2)
O12 C337 C438 104(2)
C438 C138 C337 80(4)
C438 C138 C137 105(5)
C337 C138 C137 24.8(14)
C138 C438 C337 78(4)
C138 C438 C137 57(3)
C337 C438 C137 21.3(13)
O33 C139 O13 14(3)
O33 C139 O14 122.9(19)
O13 C139 O14 129(3)
O33 C139 C135 118(2)
O13 C139 C135 106(3)
O14 C139 C135 115.1(14)
C141 C140 O14 99.8(14)
C141 C340 O14 99.8(14)
C140 C141 C340 17(3)
C122 C142 C143 129(2)
C122 C142 C146 113.3(18)
C143 C142 C146 118(2)
O15 C143 O16 123(2)
O15 C143 C142 126(2)
O16 C143 C142 109.5(18)
C145 C144 O16 117(3)
O16 C344 C345 108(3)
O17 C146 O18 127(2)
O17 C146 C142 118(2)
O18 C146 C142 114(2)
C448 C147 C148 23(3)
C448 C147 O18 106(3)
C148 C147 O18 106.2(18)
C448 C148 C147 78.5(14)
C148 C448 C147 78.5(14)
N21 C21 C222 124.7(18)
N21 C21 C22 107.0(18)
C222 C21 C22 128.0(18)
C23 C22 C21 106.8(19)
C23 C22 H22 126.6
C21 C22 H22 126.6
C22 C23 C24 106.2(19)
C22 C23 H23 126.9
C24 C23 H23 126.9
C25 C24 N21 128(2)
C25 C24 C23 125(2)
N21 C24 C23 106.0(15)
C24 C25 C26 123(2)
C24 C25 C223 121.3(19)
C26 C25 C223 115.5(18)
N22 C26 C25 127.9(19)
N22 C26 C27 106.3(17)
C25 C26 C27 125.8(19)
C28 C27 C26 108(2)
C28 C27 H27 125.8
C26 C27 H27 125.8
C27 C28 C29 109(2)
C27 C28 H28 125.3
C29 C28 H28 125.3
N22 C29 C28 107(2)
N22 C29 C210 123(2)
C28 C29 C210 130(2)
C29 C210 C229 117.8(18)
C29 C210 C211 126.4(17)
C229 C210 C211 115.7(15)
N23 C211 C212 110.0(17)
N23 C211 C210 123.7(16)
C212 C211 C210 125.7(16)
C213 C212 C211 107.7(18)
C213 C212 H212 126.2
C211 C212 H212 126.1
C212 C213 C214 104.8(18)
C212 C213 H213 127.6
C214 C213 H213 127.6
N23 C214 C213 114(2)
N23 C214 C215 118.2(18)
C213 C214 C215 128.1(19)
C235 C215 C216 126.8(15)
C235 C215 C214 111.7(15)
C216 C215 C214 121.4(16)
C217 C216 C221 127.2(19)
C217 C216 C215 115.1(17)
C221 C216 C215 117.6(17)
C216 C217 C218 123.7(18)
C216 C217 H217 118.2
C218 C217 H217 118.1
C217 C218 C219 116.3(16)
C217 C218 H218 121.9
C219 C218 H218 121.9
C220 C219 C218 114.7(18)
C220 C219 H219 122.7
C218 C219 H219 122.6
C221 C220 C219 127(2)
C221 C220 C222 119.3(18)
C219 C220 C222 112.2(17)
C220 C221 C216 109(2)
C220 C221 Pd2 121.8(17)
C216 C221 Pd2 128.3(15)
C242 C222 C21 124.6(19)
C242 C222 C220 119.4(17)
C21 C222 C220 116.0(18)
C224 C223 C228 120(2)
C224 C223 C25 121(2)
C228 C223 C25 119.4(18)
F21 C224 C223 122.1(18)
F21 C224 C225 120.1(17)
C223 C224 C225 118(2)
F22 C225 C226 119(2)
F22 C225 C224 118(2)
C226 C225 C224 123.0(18)
C227 C226 F23 119(2)
C227 C226 C225 117(2)
F23 C226 C225 123.1(18)
C226 C227 F24 122(2)
C226 C227 C228 125(2)
F24 C227 C228 113(2)
F25 C228 C223 119.8(17)
F25 C228 C227 122(2)
C223 C228 C227 118(2)
C230 C229 C234 115.8(17)
C230 C229 C210 123.9(18)
C234 C229 C210 120.3(19)
F26 C230 C229 121.3(17)
F26 C230 C231 113.4(18)
C229 C230 C231 124.4(18)
F37 C231 F27 22.4(16)
F37 C231 C232 118(2)
F27 C231 C232 114.3(18)
F37 C231 C230 120(2)
F27 C231 C230 127(2)
C232 C231 C230 118.6(15)
F28 C232 C231 125.6(19)
F28 C232 C233 115.9(18)
C231 C232 C233 117.3(17)
C234 C233 F29 119(2)
C234 C233 C232 124(2)
F29 C233 C232 116.9(17)
F210 C234 C233 123(2)
F210 C234 C229 117.8(18)
C233 C234 C229 119(2)
C215 C235 C236 131.6(17)
C215 C235 C239 119.4(15)
C236 C235 C239 108.9(16)
O21 C236 O22 124(2)
O21 C236 C235 127(2)
O22 C236 C235 107.7(17)
O22 C237 C238 110.4(18)
O22 C237 C338 113.1(18)
C238 C237 C338 22.8(16)
O23 C239 O24 126.4(19)
O23 C239 C235 122.6(19)
O24 C239 C235 110.7(16)
O24 C240 C241 102.0(15)
O24 C240 H24A 111.4
C241 C240 H24A 111.4
O24 C240 H24B 111.4
C241 C240 H24B 111.4
H24A C240 H24B 109.2
C240 C241 H24C 109.5
C240 C241 H24D 109.5
H24C C241 H24D 109.5
C240 C241 H24E 109.5
H24C C241 H24E 109.5
H24D C241 H24E 109.5
C222 C242 C246 125(2)
C222 C242 C243 119.4(15)
C246 C242 C243 115.7(19)
O25 C243 O26 123(2)
O25 C243 C242 121(2)
O26 C243 C242 116(2)
C245 C244 C445 12(3)
C245 C244 O26 114(2)
C445 C244 O26 107(3)
O27 C246 O37 45.9(13)
O27 C246 O28 98.8(15)
O37 C246 O28 128.5(15)
O27 C246 C242 125.4(18)
O37 C246 C242 126.0(17)
O28 C246 C242 104.6(13)
C248 C247 C348 97(3)
C248 C247 O28 139(3)
C348 C247 O28 108(2)

loop_
_geom_bond_atom_site_label_1
_geom_bond_atom_site_label_2
_geom_bond_distance
Pd1 N13 1.962(17)
Pd1 N11 2.004(15)
Pd1 C121 2.020(17)
Pd1 N12 2.045(15)
Pd2 C221 1.98(2)
Pd2 N23 2.015(17)
Pd2 N21 2.030(14)
Pd2 N22 2.084(17)
F11 C128 1.36(3)
F12 C127 1.414(17)
F13 C126 1.405(18)
F14 C125 1.25(2)
F15 C124 1.38(2)
F16 C130 1.41(2)
F17 C131 1.33(3)
F18 C132 1.35(2)
F19 C133 1.36(3)
F21 C224 1.29(3)
F22 C225 1.34(2)
F23 C226 1.33(2)
F24 C227 1.36(3)
F25 C228 1.33(2)
F26 C230 1.36(2)
F27 C231 1.330(2)
F37 C231 1.330(2)
F28 C232 1.30(2)
F29 C233 1.42(2)
F110 C134 1.36(3)
F210 C234 1.29(3)
N11 C11 1.33(2)
N11 C14 1.50(2)
N12 C16 1.37(2)
N12 C19 1.40(2)
N13 C114 1.39(2)
N13 C111 1.41(3)
N21 C21 1.26(2)
N21 C24 1.42(3)
N22 C26 1.31(3)
N22 C29 1.37(3)
N23 C214 1.33(3)
N23 C211 1.33(2)
O11 C136 1.15(2)
O12 C136 1.37(3)
O12 C337 1.480(2)
O12 C137 1.481(2)
O13 C139 1.251(2)
O33 C139 1.250(2)
O14 C139 1.32(2)
O14 C340 1.481(2)
O14 C140 1.481(2)
O15 C143 1.14(2)
O16 C143 1.35(3)
O16 C344 1.480(2)
O16 C144 1.480(2)
O17 C146 1.23(3)
O18 C146 1.25(3)
O18 C147 1.483(2)
O21 C236 1.19(3)
O22 C237 1.333(2)
O22 C236 1.41(3)
O23 C239 1.22(2)
O24 C239 1.35(2)
O24 C240 1.463(15)
O25 C243 1.23(3)
O26 C243 1.27(3)
O26 C244 1.488(17)
O27 C246 1.249(2)
O37 C246 1.250(2)
O28 C246 1.35(2)
O28 C247 1.481(2)
C11 C122 1.36(3)
C11 C12 1.46(3)
C12 C13 1.36(3)
C12 H12 0.9500
C13 C14 1.39(3)
C13 H13 0.9500
C14 C15 1.26(3)
C15 C16 1.44(3)
C15 C123 1.54(3)
C16 C17 1.46(3)
C17 C18 1.47(3)
C17 H17 0.9500
C18 C19 1.41(3)
C18 H18 0.9500
C19 C110 1.42(3)
C110 C111 1.41(3)
C110 C129 1.52(3)
C111 C112 1.45(3)
C112 C113 1.31(3)
C112 H112 0.9500
C113 C114 1.38(3)
C113 H113 0.9500
C114 C115 1.57(3)
C115 C135 1.36(3)
C115 C116 1.44(3)
C116 C117 1.39(3)
C116 C121 1.40(3)
C117 C118 1.20(3)
C117 H117 0.9500
C118 C119 1.38(3)
C118 H118 0.9500
C119 C120 1.49(3)
C119 H119 0.9500
C120 C121 1.40(2)
C120 C122 1.56(2)
C122 C142 1.39(3)
C123 C124 1.31(3)
C123 C128 1.34(3)
C124 C125 1.47(3)
C125 C126 1.32(2)
C126 C127 1.32(3)
C127 C128 1.38(3)
C129 C130 1.38(3)
C129 C134 1.38(3)
C130 C131 1.33(3)
C131 C132 1.35(3)
C132 C133 1.44(3)
C133 C134 1.30(3)
C135 C136 1.50(3)
C135 C139 1.510(17)
C137 C337 0.63(3)
C137 C138 1.480(2)
C137 C438 1.71(4)
C337 C138 1.47(4)
C337 C438 1.481(2)
C138 C438 0.56(6)
C140 C141 1.479(2)
C340 C141 1.480(2)
C142 C143 1.45(3)
C142 C146 1.54(3)
C144 C145 1.480(2)
C344 C345 1.480(2)
C147 C448 1.480(2)
C147 C148 1.480(2)
C148 C448 0.59(7)
C21 C222 1.37(3)
C21 C22 1.54(3)
C22 C23 1.39(3)
C22 H22 0.9500
C23 C24 1.47(3)
C23 H23 0.9500
C24 C25 1.30(3)
C25 C26 1.43(3)
C25 C223 1.52(3)
C26 C27 1.45(3)
C27 C28 1.26(3)
C27 H27 0.9500
C28 C29 1.39(3)
C28 H28 0.9500
C29 C210 1.39(3)
C210 C229 1.47(2)
C210 C211 1.49(2)
C211 C212 1.44(3)
C212 C213 1.29(3)
C212 H212 0.9500
C213 C214 1.41(3)
C213 H213 0.9500
C214 C215 1.54(3)
C215 C235 1.35(2)
C215 C216 1.50(2)
C216 C217 1.31(3)
C216 C221 1.44(3)
C217 C218 1.36(2)
C217 H217 0.9500
C218 C219 1.53(2)
C218 H218 0.9500
C219 C220 1.43(3)
C219 H219 0.9500
C220 C221 1.41(3)
C220 C222 1.59(3)
C222 C242 1.31(3)
C223 C224 1.38(3)
C223 C228 1.41(3)
C224 C225 1.42(3)
C225 C226 1.40(3)
C226 C227 1.27(3)
C227 C228 1.44(3)
C229 C230 1.37(3)
C229 C234 1.46(3)
C230 C231 1.40(3)
C231 C232 1.37(3)
C232 C233 1.44(3)
C233 C234 1.31(3)
C235 C236 1.49(3)
C235 C239 1.56(3)
C237 C238 1.480(2)
C237 C338 1.481(2)
C240 C241 1.54(3)
C240 H24A 0.9900
C240 H24B 0.9900
C241 H24C 0.9800
C241 H24D 0.9800
C241 H24E 0.9800
C242 C246 1.480(2)
C242 C243 1.52(3)
C244 C245 1.480(2)
C244 C445 1.480(2)
C247 C248 1.480(2)
C247 C348 1.480(2)

loop_
_geom_torsion_atom_site_label_1
_geom_torsion_atom_site_label_2
_geom_torsion_atom_site_label_3
_geom_torsion_atom_site_label_4
_geom_torsion
N13 Pd1 N11 C11 173(14)
C121 Pd1 N11 C11 18.1(16)
N12 Pd1 N11 C11 -163.7(16)
N13 Pd1 N11 C14 -2(16)
C121 Pd1 N11 C14 -156.3(14)
N12 Pd1 N11 C14 21.9(14)
N13 Pd1 N12 C16 164.1(17)
N11 Pd1 N12 C16 -14.8(17)
C121 Pd1 N12 C16 109(19)
N13 Pd1 N12 C19 -14.9(18)
N11 Pd1 N12 C19 166.2(18)
C121 Pd1 N12 C19 -70(19)
N11 Pd1 N13 C114 -135(14)
C121 Pd1 N13 C114 19.7(18)
N12 Pd1 N13 C114 -158.5(17)
N11 Pd1 N13 C111 50(16)
C121 Pd1 N13 C111 -155(2)
N12 Pd1 N13 C111 26(2)
C221 Pd2 N21 C21 24.4(17)
N23 Pd2 N21 C21 -138(28)
N22 Pd2 N21 C21 -156.1(16)
C221 Pd2 N21 C24 -157.5(16)
N23 Pd2 N21 C24 41(29)
N22 Pd2 N21 C24 22.0(16)
C221 Pd2 N22 C26 38(86)
N23 Pd2 N22 C26 168.5(19)
N21 Pd2 N22 C26 -12.0(19)
C221 Pd2 N22 C29 -150(85)
N23 Pd2 N22 C29 -19.9(19)
N21 Pd2 N22 C29 159.6(19)
C221 Pd2 N23 C214 15(2)
N21 Pd2 N23 C214 177(100)
N22 Pd2 N23 C214 -164.4(19)
C221 Pd2 N23 C211 -155.6(17)
N21 Pd2 N23 C211 6(29)
N22 Pd2 N23 C211 24.9(16)
C14 N11 C11 C122 -163.4(16)
Pd1 N11 C11 C122 22(2)
C14 N11 C11 C12 4(2)
Pd1 N11 C11 C12 -170.9(13)
N11 C11 C12 C13 -4(2)
C122 C11 C12 C13 161.8(19)
C11 C12 C13 C14 2(2)
C12 C13 C14 C15 -169(2)
C12 C13 C14 N11 1(2)
C11 N11 C14 C15 168(2)
Pd1 N11 C14 C15 -17(3)
C11 N11 C14 C13 -3(2)
Pd1 N11 C14 C13 172.2(12)
C13 C14 C15 C16 164(2)
N11 C14 C15 C16 -5(4)
C13 C14 C15 C123 -6(3)
N11 C14 C15 C123 -174.4(18)
C19 N12 C16 C15 -179.8(18)
Pd1 N12 C16 C15 1(3)
C19 N12 C16 C17 5(2)
Pd1 N12 C16 C17 -174.5(15)
C14 C15 C16 N12 13(4)
C123 C15 C16 N12 -176.2(18)
C14 C15 C16 C17 -172(2)
C123 C15 C16 C17 -1(3)
N12 C16 C17 C18 -7(2)
C15 C16 C17 C18 177.9(19)
C16 C17 C18 C19 6(2)
C16 N12 C19 C18 -1(2)
Pd1 N12 C19 C18 178.4(14)
C16 N12 C19 C110 -175.2(18)
Pd1 N12 C19 C110 4(3)
C17 C18 C19 N12 -3(2)
C17 C18 C19 C110 171(2)
N12 C19 C110 C111 6(4)
C18 C19 C110 C111 -168(2)
N12 C19 C110 C129 -178.3(18)
C18 C19 C110 C129 8(3)
C19 C110 C111 N13 4(4)
C129 C110 C111 N13 -172.1(19)
C19 C110 C111 C112 163(2)
C129 C110 C111 C112 -13(4)
C114 N13 C111 C110 159(2)
Pd1 N13 C111 C110 -25(3)
C114 N13 C111 C112 -5(2)
Pd1 N13 C111 C112 171.4(14)
C110 C111 C112 C113 -158(2)
N13 C111 C112 C113 2(3)
C111 C112 C113 C114 2(3)
C112 C113 C114 N13 -5(3)
C112 C113 C114 C115 173(2)
C111 N13 C114 C113 6(2)
Pd1 N13 C114 C113 -170.4(14)
C111 N13 C114 C115 -172.3(18)
Pd1 N13 C114 C115 11(3)
C113 C114 C115 C135 -50(3)
N13 C114 C115 C135 128(2)
C113 C114 C115 C116 132(2)
N13 C114 C115 C116 -50(2)
C135 C115 C116 C117 45(3)
C114 C115 C116 C117 -137.0(19)
C135 C115 C116 C121 -129(2)
C114 C115 C116 C121 48(3)
C121 C116 C117 C118 1(3)
C115 C116 C117 C118 -174(2)
C116 C117 C118 C119 -3(4)
C117 C118 C119 C120 0(3)
C118 C119 C120 C121 5(3)
C118 C119 C120 C122 175.0(17)
C117 C116 C121 C120 4(3)
C115 C116 C121 C120 178.6(17)
C117 C116 C121 Pd1 177.6(14)
C115 C116 C121 Pd1 -8(3)
C119 C120 C121 C116 -7(2)
C122 C120 C121 C116 -175.7(16)
C119 C120 C121 Pd1 179.4(13)
C122 C120 C121 Pd1 10(2)
N13 Pd1 C121 C116 -22.7(15)
N11 Pd1 C121 C116 156.2(15)
N12 Pd1 C121 C116 32(20)
N13 Pd1 C121 C120 151.1(13)
N11 Pd1 C121 C120 -30.1(13)
N12 Pd1 C121 C120 -154(18)
N11 C11 C122 C142 138(2)
C12 C11 C122 C142 -26(3)
N11 C11 C122 C120 -52(2)
C12 C11 C122 C120 143.7(19)
C121 C120 C122 C11 36(2)
C119 C120 C122 C11 -133.1(17)
C121 C120 C122 C142 -153.1(17)
C119 C120 C122 C142 38(2)
C14 C15 C123 C124 78(3)
C16 C15 C123 C124 -93(3)
C14 C15 C123 C128 -92(3)
C16 C15 C123 C128 97(2)
C128 C123 C124 F15 173.7(19)
C15 C123 C124 F15 4(3)
C128 C123 C124 C125 -4(3)
C15 C123 C124 C125 -174.3(18)
C123 C124 C125 F14 -178(2)
F15 C124 C125 F14 4(3)
C123 C124 C125 C126 -2(3)
F15 C124 C125 C126 -180.0(17)
F14 C125 C126 C127 178(2)
C124 C125 C126 C127 2(3)
F14 C125 C126 F13 -13(3)
C124 C125 C126 F13 170.6(15)
C125 C126 C127 C128 5(3)
F13 C126 C127 C128 -164.2(18)
C125 C126 C127 F12 171.1(19)
F13 C126 C127 F12 2(3)
C124 C123 C128 F11 179.8(19)
C15 C123 C128 F11 -10(3)
C124 C123 C128 C127 11(3)
C15 C123 C128 C127 -179(2)
C126 C127 C128 C123 -11(3)
F12 C127 C128 C123 -178.4(19)
C126 C127 C128 F11 179.8(18)
F12 C127 C128 F11 13(3)
C111 C110 C129 C130 -117(3)
C19 C110 C129 C130 66(3)
C111 C110 C129 C134 69(3)
C19 C110 C129 C134 -108(2)
C134 C129 C130 C131 0(3)
C110 C129 C130 C131 -174(2)
C134 C129 C130 F16 -177.4(18)
C110 C129 C130 F16 8(3)
C129 C130 C131 F17 174(2)
F16 C130 C131 F17 -8(3)
C129 C130 C131 C132 4(4)
F16 C130 C131 C132 -178.2(19)
C130 C131 C132 F18 170.2(19)
F17 C131 C132 F18 0(3)
C130 C131 C132 C133 -4(3)
F17 C131 C132 C133 -174(2)
C131 C132 C133 C134 0(3)
F18 C132 C133 C134 -175(2)
C131 C132 C133 F19 179.5(19)
F18 C132 C133 F19 5(3)
F19 C133 C134 F110 -3(4)
C132 C133 C134 F110 176.7(19)
F19 C133 C134 C129 -175(2)
C132 C133 C134 C129 5(4)
C130 C129 C134 C133 -5(3)
C110 C129 C134 C133 170(2)
C130 C129 C134 F110 -176(2)
C110 C129 C134 F110 -1(3)
C116 C115 C135 C136 -175(2)
C114 C115 C135 C136 8(3)
C116 C115 C135 C139 6(4)
C114 C115 C135 C139 -172.0(17)
C337 O12 C136 O11 11(3)
C137 O12 C136 O11 -15(3)
C337 O12 C136 C135 -165.4(16)
C137 O12 C136 C135 168.4(18)
C115 C135 C136 O11 114(3)
C139 C135 C136 O11 -66(3)
C115 C135 C136 O12 -69(3)
C139 C135 C136 O12 110.8(18)
C136 O12 C137 C337 87(4)
C136 O12 C137 C138 160(2)
C337 O12 C137 C138 73(4)
C136 O12 C137 C438 143(2)
C337 O12 C137 C438 56(3)
O12 C137 C337 C138 105(2)
C438 C137 C337 C138 3(3)
C138 C137 C337 O12 -105(2)
C438 C137 C337 O12 -102(2)
O12 C137 C337 C438 102(2)
C138 C137 C337 C438 -3(3)
C136 O12 C337 C137 -103(3)
C136 O12 C337 C138 -178(2)
C137 O12 C337 C138 -75(3)
C136 O12 C337 C438 159(2)
C137 O12 C337 C438 -98(4)
C137 C337 C138 C438 -172(8)
O12 C337 C138 C438 -98(8)
O12 C337 C138 C137 74.6(12)
C438 C337 C138 C137 172(8)
C337 C137 C138 C438 8(8)
O12 C137 C138 C438 -66(8)
O12 C137 C138 C337 -74.0(12)
C438 C137 C138 C337 -8(8)
C137 C138 C438 C337 -3(3)
C337 C138 C438 C137 3(3)
C137 C337 C438 C138 8(8)
O12 C337 C438 C138 88(8)
C138 C337 C438 C137 -8(8)
O12 C337 C438 C137 79.8(14)
C337 C137 C438 C138 -171(9)
O12 C137 C438 C138 116(8)
O12 C137 C438 C337 -72.9(14)
C138 C137 C438 C337 171(9)
C340 O14 C139 O33 2(4)
C140 O14 C139 O33 -11(3)
C340 O14 C139 O13 -14(5)
C140 O14 C139 O13 -27(4)
C340 O14 C139 C135 -154(3)
C140 O14 C139 C135 -167.7(18)
C115 C135 C139 O33 -111(3)
C136 C135 C139 O33 69(3)
C115 C135 C139 O13 -103(4)
C136 C135 C139 O13 78(4)
C115 C135 C139 O14 46(3)
C136 C135 C139 O14 -133.5(19)
C139 O14 C140 C141 -142(2)
C340 O14 C140 C141 79.7(19)
C139 O14 C340 C141 -127(3)
C140 O14 C340 C141 -79.6(19)
O14 C140 C141 C340 -79.6(19)
O14 C340 C141 C140 79.7(19)
C11 C122 C142 C143 -168(2)
C120 C122 C142 C143 23(3)
C11 C122 C142 C146 8(3)
C120 C122 C142 C146 -161.1(17)
C344 O16 C143 O15 -6(6)
C144 O16 C143 O15 -5(4)
C344 O16 C143 C142 -175(5)
C144 O16 C143 C142 -174(3)
C122 C142 C143 O15 41(4)
C146 C142 C143 O15 -135(3)
C122 C142 C143 O16 -151(2)
C146 C142 C143 O16 33(3)
C143 O16 C144 C145 -167(3)
C344 O16 C144 C145 5(39)
C143 O16 C344 C345 -174(4)
C144 O16 C344 C345 177(46)
C147 O18 C146 O17 11(3)
C147 O18 C146 C142 177.3(16)
C122 C142 C146 O17 -101(2)
C143 C142 C146 O17 75(3)
C122 C142 C146 O18 91(2)
C143 C142 C146 O18 -93(2)
C146 O18 C147 C448 151(3)
C146 O18 C147 C148 175(2)
O18 C147 C148 C448 -93(8)
O18 C147 C448 C148 94(8)
C24 N21 C21 C222 -165(2)
Pd2 N21 C21 C222 13(3)
C24 N21 C21 C22 9(2)
Pd2 N21 C21 C22 -172.5(12)
N21 C21 C22 C23 -4(2)
C222 C21 C22 C23 171(2)
C21 C22 C23 C24 -3(2)
C21 N21 C24 C25 157(3)
Pd2 N21 C24 C25 -21(3)
C21 N21 C24 C23 -11(3)
Pd2 N21 C24 C23 170.5(13)
C22 C23 C24 C25 -161(2)
C22 C23 C24 N21 8(3)
N21 C24 C25 C26 0(4)
C23 C24 C25 C26 167(2)
N21 C24 C25 C223 -172(2)
C23 C24 C25 C223 -6(4)
C29 N22 C26 C25 -175(2)
Pd2 N22 C26 C25 -2(3)
C29 N22 C26 C27 1(2)
Pd2 N22 C26 C27 174.2(13)
C24 C25 C26 N22 13(4)
C223 C25 C26 N22 -174(2)
C24 C25 C26 C27 -163(2)
C223 C25 C26 C27 10(3)
N22 C26 C27 C28 2(3)
C25 C26 C27 C28 178(2)
C26 C27 C28 C29 -4(3)
C26 N22 C29 C28 -4(3)
Pd2 N22 C29 C28 -176.3(15)
C26 N22 C29 C210 -176(2)
Pd2 N22 C29 C210 11(3)
C27 C28 C29 N22 5(3)
C27 C28 C29 C210 177(2)
N22 C29 C210 C229 -175(2)
C28 C29 C210 C229 14(4)
N22 C29 C210 C211 2(4)
C28 C29 C210 C211 -169(2)
C214 N23 C211 C212 -6(2)
Pd2 N23 C211 C212 167.0(14)
C214 N23 C211 C210 165.9(18)
Pd2 N23 C211 C210 -21(3)
C29 C210 C211 N23 3(3)
C229 C210 C211 N23 -179.8(18)
C29 C210 C211 C212 174(2)
C229 C210 C211 C212 -10(3)
N23 C211 C212 C213 3(2)
C210 C211 C212 C213 -168.3(17)
C211 C212 C213 C214 1(2)
C211 N23 C214 C213 7(2)
Pd2 N23 C214 C213 -165.7(14)
C211 N23 C214 C215 -177.0(17)
Pd2 N23 C214 C215 11(3)
C212 C213 C214 N23 -5(2)
C212 C213 C214 C215 179(2)
N23 C214 C215 C235 137.1(19)
C213 C214 C215 C235 -47(3)
N23 C214 C215 C216 -41(3)
C213 C214 C215 C216 135(2)
C235 C215 C216 C217 35(3)
C214 C215 C216 C217 -147.8(17)
C235 C215 C216 C221 -143.5(18)
C214 C215 C216 C221 34(2)
C221 C216 C217 C218 -7(3)
C215 C216 C217 C218 175.0(16)
C216 C217 C218 C219 0(3)
C217 C218 C219 C220 0(2)
C218 C219 C220 C221 8(3)
C218 C219 C220 C222 176.2(14)
C219 C220 C221 C216 -14(3)
C222 C220 C221 C216 179.2(16)
C219 C220 C221 Pd2 175.1(15)
C222 C220 C221 Pd2 8(2)
C217 C216 C221 C220 13(3)
C215 C216 C221 C220 -169.1(16)
C217 C216 C221 Pd2 -176.4(16)
C215 C216 C221 Pd2 2(3)
N23 Pd2 C221 C220 148.2(16)
N21 Pd2 C221 C220 -31.4(16)
N22 Pd2 C221 C220 -81(86)
N23 Pd2 C221 C216 -21.4(18)
N21 Pd2 C221 C216 159.1(18)
N22 Pd2 C221 C216 109(85)
N21 C21 C222 C242 133(2)
C22 C21 C222 C242 -41(3)
N21 C21 C222 C220 -50(3)
C22 C21 C222 C220 137(2)
C221 C220 C222 C242 -145(2)
C219 C220 C222 C242 46(2)
C221 C220 C222 C21 37(2)
C219 C220 C222 C21 -131.7(18)
C24 C25 C223 C224 -118(3)
C26 C25 C223 C224 69(3)
C24 C25 C223 C228 70(3)
C26 C25 C223 C228 -103(2)
C228 C223 C224 F21 177.9(18)
C25 C223 C224 F21 6(3)
C228 C223 C224 C225 2(3)
C25 C223 C224 C225 -170.2(19)
F21 C224 C225 F22 6(3)
C223 C224 C225 F22 -178.4(18)
F21 C224 C225 C226 -179(2)
C223 C224 C225 C226 -3(3)
F22 C225 C226 C227 177(2)
C224 C225 C226 C227 1(4)
F22 C225 C226 F23 -3(3)
C224 C225 C226 F23 -178.4(19)
F23 C226 C227 F24 -1(4)
C225 C226 C227 F24 180(2)
F23 C226 C227 C228 -179.4(19)
C225 C226 C227 C228 1(4)
C224 C223 C228 F25 -177.7(17)
C25 C223 C228 F25 -5(3)
C224 C223 C228 C227 0(3)
C25 C223 C228 C227 172.2(18)
C226 C227 C228 F25 176(2)
F24 C227 C228 F25 -3(3)
C226 C227 C228 C223 -2(3)
F24 C227 C228 C223 179.6(18)
C29 C210 C229 C230 80(3)
C211 C210 C229 C230 -98(2)
C29 C210 C229 C234 -98(3)
C211 C210 C229 C234 85(2)
C234 C229 C230 F26 -176(2)
C210 C229 C230 F26 7(3)
C234 C229 C230 C231 -8(3)
C210 C229 C230 C231 174.4(19)
F26 C230 C231 F37 -25(3)
C229 C230 C231 F37 166(2)
F26 C230 C231 F27 1(3)
C229 C230 C231 F27 -168(2)
F26 C230 C231 C232 176.8(18)
C229 C230 C231 C232 8(3)
F37 C231 C232 F28 6(3)
F27 C231 C232 F28 -19(3)
C230 C231 C232 F28 164.5(19)
F37 C231 C232 C233 -161(2)
F27 C231 C232 C233 174.4(19)
C230 C231 C232 C233 -2(3)
F28 C232 C233 C234 -171(2)
C231 C232 C233 C234 -3(3)
F28 C232 C233 F29 15(3)
C231 C232 C233 F29 -177.6(19)
F29 C233 C234 F210 -8(4)
C232 C233 C234 F210 178(2)
F29 C233 C234 C229 177(2)
C232 C233 C234 C229 3(4)
C230 C229 C234 F210 -172(2)
C210 C229 C234 F210 5(3)
C230 C229 C234 C233 3(3)
C210 C229 C234 C233 180(2)
C216 C215 C235 C236 -165(2)
C214 C215 C235 C236 17(3)
C216 C215 C235 C239 20(3)
C214 C215 C235 C239 -157.3(16)
C237 O22 C236 O21 -13(4)
C237 O22 C236 C235 178.2(18)
C215 C235 C236 O21 -91(3)
C239 C235 C236 O21 84(3)
C215 C235 C236 O22 78(3)
C239 C235 C236 O22 -107.5(18)
C236 O22 C237 C238 -178(2)
C236 O22 C237 C338 -154(2)
C240 O24 C239 O23 3(3)
C240 O24 C239 C235 -171.8(16)
C215 C235 C239 O23 46(3)
C236 C235 C239 O23 -130(2)
C215 C235 C239 O24 -139.5(17)
C236 C235 C239 O24 45(2)
C239 O24 C240 C241 -165.6(18)
C21 C222 C242 C246 176.1(19)
C220 C222 C242 C246 -1(3)
C21 C222 C242 C243 -4(3)
C220 C222 C242 C243 178.4(19)
C244 O26 C243 O25 -10(4)
C244 O26 C243 C242 172.0(17)
C222 C242 C243 O25 120(3)
C246 C242 C243 O25 -60(3)
C222 C242 C243 O26 -62(3)
C246 C242 C243 O26 118(2)
C243 O26 C244 C245 171(3)
C243 O26 C244 C445 -179(3)
C247 O28 C246 O27 43(2)
C247 O28 C246 O37 4(3)
C247 O28 C246 C242 172.9(19)
C222 C242 C246 O27 -173(2)
C243 C242 C246 O27 8(3)
C222 C242 C246 O37 -115(3)
C243 C242 C246 O37 65(3)
C222 C242 C246 O28 75(3)
C243 C242 C246 O28 -105(2)
C246 O28 C247 C248 -170(4)
C246 O28 C247 C348 64(3)
